data_7203576
loop_
_publ_author_name
'M. John Plater'
'Thomas Gelbrich'
'Michael B. Hursthouse'
'Ben M. De Silva'

_publ_section_title
;
 Synthesis of co-ordination networks selecting from either
 (<i>R,R</i>), (<i>S,S</i>) and (<i>R,S</i>)-1,4- or
 -1,3-bis[2-(4-pyridyl)-2-methylethyl]benzene and a discrete complex
 from 1,4-bis[2-(3-pyridyl)-2-methyl-<i>cis</i>-ethenyl)]benzene
;
_journal_issue 12
_journal_name_full CrystEngComm
_journal_page_first 895
_journal_paper_doi 10.1039/b609740e
_journal_volume 8
_journal_year 2006
_chemical_formula_sum 'C66 H79 Cd Cl2 N6 O12'
_chemical_formula_weight 1331.65
_chemical_name_systematic
;
?
;
_space_group_IT_number 15
_symmetry_cell_setting monoclinic
_symmetry_space_group_name_Hall '-C 2yc'
_symmetry_space_group_name_H-M 'C 1 2/c 1'
_atom_sites_solution_hydrogens geom
_atom_sites_solution_primary direct
_atom_sites_solution_secondary difmap
_audit_creation_method SHELXL-97
_cell_angle_alpha 90.00
_cell_angle_beta 96.418(2)
_cell_angle_gamma 90.00
_cell_formula_units_Z 4
_cell_length_a 18.9609(5)
_cell_length_b 20.1474(6)
_cell_length_c 18.4747(4)
_cell_measurement_temperature 120(2)
_cell_volume 7013.3(3)
_computing_cell_refinement 'DENZO (Otwinowski & Minor, 1997) & COLLECT (Hooft, R.W.W., 1998)'
_computing_data_collection 'COLLECT (Hooft, R.W.W., 1998)'
_computing_data_reduction 'DENZO (Otwinowski & Minor, 1997) & COLLECT (Hooft, R.W.W., 1998)'
_diffrn_ambient_temperature 120(2)
_diffrn_detector_area_resol_mean 9.091
_diffrn_measured_fraction_theta_full 0.988
_diffrn_measured_fraction_theta_max 0.988
_diffrn_measurement_device_type 'Bruker-Nonius 95mm CCD camera on \k-goniostat'
_diffrn_measurement_method '\f & \w scans'
_diffrn_radiation_monochromator graphite
_diffrn_radiation_source 'Bruker-Nonius FR591 rotating anode'
_diffrn_radiation_type MoK\a
_diffrn_radiation_wavelength 0.71073
_diffrn_reflns_av_R_equivalents 0.0663
_diffrn_reflns_av_sigmaI/netI 0.0564
_diffrn_reflns_limit_h_max 22
_diffrn_reflns_limit_h_min -19
_diffrn_reflns_limit_k_max 24
_diffrn_reflns_limit_k_min -23
_diffrn_reflns_limit_l_max 21
_diffrn_reflns_limit_l_min -20
_diffrn_reflns_number 24885
_diffrn_reflns_theta_full 25.05
_diffrn_reflns_theta_max 25.05
_diffrn_reflns_theta_min 3.08
_exptl_absorpt_coefficient_mu 0.448
_exptl_absorpt_correction_T_max 0.9359
_exptl_absorpt_correction_T_min 0.9359
_exptl_absorpt_correction_type empirical
_exptl_absorpt_process_details 'SADABS V2.10 (Sheldrick, G.M., 2003)'
_exptl_crystal_colour colourless
_exptl_crystal_density_diffrn 1.261
_exptl_crystal_density_method 'not measured'
_exptl_crystal_description block
_exptl_crystal_F_000 2780
_exptl_crystal_size_max 0.15
_exptl_crystal_size_mid 0.15
_exptl_crystal_size_min 0.15
_refine_diff_density_max 0.950
_refine_diff_density_min -0.479
_refine_diff_density_rms 0.073
_refine_ls_extinction_coef 0.00045(10)
_refine_ls_extinction_expression Fc^*^=kFc[1+0.001xFc^2^\l^3^/sin(2\q)]^-1/4^
_refine_ls_extinction_method SHELXL
_refine_ls_goodness_of_fit_ref 1.078
_refine_ls_hydrogen_treatment constr
_refine_ls_matrix_type full
_refine_ls_number_parameters 438
_refine_ls_number_reflns 6140
_refine_ls_number_restraints 36
_refine_ls_restrained_S_all 1.120
_refine_ls_R_factor_all 0.0783
_refine_ls_R_factor_gt 0.0604
_refine_ls_shift/su_max 0.001
_refine_ls_shift/su_mean 0.000
_refine_ls_structure_factor_coef Fsqd
_refine_ls_weighting_details 'calc w=1/[\s^2^(Fo^2^)+(0.0000P)^2^+38.3951P] where P=(Fo^2^+2Fc^2^)/3'
_refine_ls_weighting_scheme calc
_refine_ls_wR_factor_gt 0.1175
_refine_ls_wR_factor_ref 0.1248
_reflns_number_gt 4957
_reflns_number_total 6140
_reflns_threshold_expression >2sigma(I)
_cod_data_source_file b609740e.txt
_cod_data_source_block s92_f
_cod_depositor_comments
;
The following automatic conversions were performed:
'_symmetry_cell_setting' value 'Monoclinic' changed to 'monoclinic'
according to '/home/saulius/struct/CIF-dictionaries/cif_core.dic'
dictionary named 'cif_core.dic' version 2.4.1 from 2010-06-29.

Automatic conversion script
Id: cif_fix_enum 1527 2010-12-29 10:47:43Z saulius 
;
_cod_original_sg_symbol_H-M C2/c
_cod_database_code 7203576

loop_
_symmetry_equiv_pos_as_xyz
'x, y, z'
'-x, y, -z+1/2'
'x+1/2, y+1/2, z'
'-x+1/2, y+1/2, -z+1/2'
'-x, -y, -z'
'x, -y, z-1/2'
'-x+1/2, -y+1/2, -z'
'x+1/2, -y+1/2, z-1/2'

loop_
_atom_site_label
_atom_site_type_symbol
_atom_site_fract_x
_atom_site_fract_y
_atom_site_fract_z
_atom_site_U_iso_or_equiv
_atom_site_adp_type
_atom_site_occupancy
_atom_site_symmetry_multiplicity
_atom_site_calc_flag
_atom_site_refinement_flags
_atom_site_disorder_assembly
_atom_site_disorder_group
Cd1 Cd 0.0000 0.0000 0.0000 0.03181(16) Uani 1 2 d S . .
N1 N 0.0088(2) -0.10991(17) 0.0382(2) 0.0412(9) Uani 1 1 d . . .
C101 C -0.0479(3) -0.1407(2) 0.0598(3) 0.0463(12) Uani 1 1 d . . .
H101 H -0.0885 -0.1147 0.0664 0.056 Uiso 1 1 calc R . .
C102 C -0.0506(3) -0.2080(2) 0.0729(3) 0.0544(14) Uani 1 1 d . . .
H102 H -0.0922 -0.2274 0.0880 0.065 Uiso 1 1 calc R . .
C103 C 0.0074(4) -0.24664(19) 0.0639(3) 0.0575(16) Uani 1 1 d D . .
C104 C 0.0676(4) -0.2154(3) 0.0439(3) 0.0665(17) Uani 1 1 d . . .
H104 H 0.1093 -0.2403 0.0390 0.080 Uiso 1 1 calc R . .
C105 C 0.0663(3) -0.1469(2) 0.0310(3) 0.0534(14) Uani 1 1 d . . .
H105 H 0.1075 -0.1260 0.0168 0.064 Uiso 1 1 calc R . .
C106 C 0.0032(4) -0.32076(18) 0.0737(2) 0.0728(18) Uani 1 1 d DU . .
H106 H -0.0488 -0.3274 0.0752 0.087 Uiso 1 1 calc R . .
C107 C 0.0152(4) -0.3568(2) 0.0056(2) 0.0689(19) Uani 1 1 d D . .
H10A H 0.0640 -0.3469 -0.0056 0.083 Uiso 1 1 calc R . .
H10B H -0.0179 -0.3386 -0.0348 0.083 Uiso 1 1 calc R . .
C108 C 0.0328(4) -0.3435(2) 0.1479(2) 0.0701(18) Uani 1 1 d D . .
H10C H 0.0167 -0.3137 0.1846 0.105 Uiso 1 1 calc R . .
H10D H 0.0848 -0.3430 0.1516 0.105 Uiso 1 1 calc R . .
H10E H 0.0163 -0.3887 0.1561 0.105 Uiso 1 1 calc R . .
C109 C 0.0063(3) -0.43072(19) 0.0061(2) 0.0396(11) Uani 1 1 d . . .
C110 C 0.0646(3) -0.4714(2) 0.0222(2) 0.0399(11) Uani 1 1 d . . .
H110 H 0.1095 -0.4523 0.0379 0.048 Uiso 1 1 calc R . .
C111 C -0.0584(3) -0.4604(2) -0.0159(2) 0.0393(11) Uani 1 1 d . . .
H111 H -0.0993 -0.4334 -0.0269 0.047 Uiso 1 1 calc R . .
N2 N -0.1148(2) -0.02095(17) -0.0541(2) 0.0396(9) Uani 1 1 d . . .
C201 C -0.1277(3) -0.0409(2) -0.1234(3) 0.0490(13) Uani 1 1 d . . .
H201 H -0.0887 -0.0522 -0.1491 0.059 Uiso 1 1 calc R . .
C202 C -0.1958(3) -0.0457(3) -0.1590(3) 0.0590(15) Uani 1 1 d . . .
H202 H -0.2029 -0.0599 -0.2083 0.071 Uiso 1 1 calc R . .
C203 C -0.2536(2) -0.0299(2) -0.1226(4) 0.0633(17) Uani 1 1 d D . .
C204 C -0.2398(3) -0.0103(2) -0.0508(3) 0.0614(16) Uani 1 1 d . . .
H204 H -0.2778 0.0008 -0.0236 0.074 Uiso 1 1 calc R . .
C205 C -0.1715(2) -0.0068(2) -0.0190(3) 0.0457(11) Uani 1 1 d . . .
H205 H -0.1634 0.0062 0.0307 0.055 Uiso 1 1 calc R . .
C206 C -0.3297(3) -0.03174(19) -0.1564(4) 0.083(2) Uani 1 1 d DU . .
H206 H -0.3552 -0.0351 -0.1119 0.100 Uiso 1 1 calc R . .
C207 C -0.3533(3) 0.0356(2) -0.1842(3) 0.0459(12) Uani 1 1 d D . .
H20A H -0.3219 0.0502 -0.2205 0.055 Uiso 1 1 calc R . .
H20B H -0.3477 0.0675 -0.1432 0.055 Uiso 1 1 calc R . .
C208 C -0.3506(4) -0.0958(3) -0.1932(5) 0.101(3) Uani 1 1 d DU . .
H20C H -0.3324 -0.1328 -0.1622 0.151 Uiso 1 1 calc R . .
H20D H -0.3308 -0.0981 -0.2399 0.151 Uiso 1 1 calc R . .
H20E H -0.4025 -0.0986 -0.2017 0.151 Uiso 1 1 calc R . .
C209 C -0.4292(2) 0.0376(2) -0.2187(2) 0.0384(11) Uani 1 1 d . . .
C210 C -0.4844(3) 0.0372(3) -0.1764(2) 0.0506(13) Uani 1 1 d . . .
H210 H -0.4742 0.0369 -0.1248 0.061 Uiso 1 1 calc R . .
C211 C -0.4457(3) 0.0372(3) -0.2930(3) 0.0542(14) Uani 1 1 d . . .
H211 H -0.4087 0.0369 -0.3237 0.065 Uiso 1 1 calc R . .
N3 N 0.1186(2) -0.10866(19) 0.2595(2) 0.0462(10) Uani 1 1 d . . .
C301 C 0.1205(3) -0.1721(3) 0.2392(3) 0.0557(14) Uani 1 1 d . . .
H301 H 0.0790 -0.1903 0.2130 0.067 Uiso 1 1 calc R . .
C302 C 0.1781(3) -0.2127(3) 0.2536(3) 0.0533(13) Uani 1 1 d . . .
H302 H 0.1762 -0.2574 0.2369 0.064 Uiso 1 1 calc R . .
C303 C 0.2386(3) -0.1886(2) 0.2922(3) 0.0481(12) Uani 1 1 d . . .
C304 C 0.2382(3) -0.1215(3) 0.3136(3) 0.0477(12) Uani 1 1 d . . .
H304 H 0.2791 -0.1021 0.3396 0.057 Uiso 1 1 calc R . .
C305 C 0.1776(3) -0.0845(2) 0.2963(3) 0.0431(11) Uani 1 1 d . . .
H305 H 0.1778 -0.0394 0.3114 0.052 Uiso 1 1 calc R . .
C306 C 0.3033(3) -0.2325(3) 0.3078(3) 0.0569(14) Uani 1 1 d . . .
H306 H 0.2867 -0.2796 0.3027 0.068 Uiso 1 1 calc R . .
C307 C 0.3412(3) -0.2247(3) 0.3847(3) 0.0607(15) Uani 1 1 d . . .
H30A H 0.3820 -0.2556 0.3907 0.073 Uiso 1 1 calc R . .
H30B H 0.3601 -0.1790 0.3903 0.073 Uiso 1 1 calc R . .
C308 C 0.3560(3) -0.2212(3) 0.2514(4) 0.0727(18) Uani 1 1 d . . .
H30C H 0.3975 -0.2499 0.2627 0.109 Uiso 1 1 calc R . .
H30D H 0.3711 -0.1747 0.2528 0.109 Uiso 1 1 calc R . .
H30E H 0.3329 -0.2318 0.2026 0.109 Uiso 1 1 calc R . .
C309 C 0.2945(3) -0.2379(3) 0.4450(3) 0.0501(13) Uani 1 1 d . . .
C310 C 0.2712(3) -0.1863(2) 0.4863(3) 0.0521(13) Uani 1 1 d . . .
H310 H 0.2853 -0.1421 0.4774 0.063 Uiso 1 1 calc R . .
C311 C 0.2721(3) -0.3014(2) 0.4600(3) 0.0541(14) Uani 1 1 d . . .
H311 H 0.2870 -0.3376 0.4325 0.065 Uiso 1 1 calc R . .
O10 O -0.04403(18) 0.02503(16) 0.11233(16) 0.0434(8) Uani 1 1 d G . .
H1O H -0.0303 0.0074 0.1539 0.065 Uiso 1 1 d G . .
H2O H -0.0684 0.0583 0.1208 0.065 Uiso 1 1 d G . .
O20 O 0.0000 -0.0285(2) 0.2500 0.0423(11) Uani 1 2 d SG . .
H5O H 0.0366 -0.0526 0.2459 0.063 Uiso 0.50 1 d PG . .
O30 O -0.0397(5) 0.1488(4) 0.1774(6) 0.085(3) Uani 0.50 1 d PG . .
H3O H -0.0520 0.1411 0.2200 0.128 Uiso 0.50 1 d PG . .
H4O H -0.0616 0.1831 0.1622 0.128 Uiso 0.50 1 d PG . .
Cl1 Cl 0.23660(17) 0.1096(2) 0.3829(2) 0.0510(13) Uani 0.67 1 d PG A 1
O1 O 0.2650(3) 0.0460(2) 0.3773(4) 0.063(2) Uani 0.67 1 d PG A 1
O2 O 0.2449(4) 0.1337(4) 0.4535(2) 0.123(3) Uani 0.67 1 d PGU A 1
O3 O 0.16347(19) 0.1087(3) 0.3576(4) 0.108(3) Uani 0.67 1 d PGU A 1
O4 O 0.2678(3) 0.1516(3) 0.3349(4) 0.108(3) Uani 0.67 1 d PG A 1
Cl1' Cl 0.2363(3) 0.1238(4) 0.3752(3) 0.0368(18) Uani 0.33 1 d PG B 2
O1' O 0.2582(8) 0.0578(5) 0.3844(7) 0.106(9) Uani 0.33 1 d PG B 2
O2' O 0.2926(5) 0.1679(7) 0.3794(7) 0.105(7) Uani 0.33 1 d PG B 2
O3' O 0.1921(5) 0.1408(6) 0.4290(4) 0.068(4) Uani 0.33 1 d PG B 2
O4' O 0.1932(5) 0.1290(6) 0.3085(4) 0.060(3) Uani 0.33 1 d PG B 2

loop_
_atom_site_aniso_label
_atom_site_aniso_U_11
_atom_site_aniso_U_22
_atom_site_aniso_U_33
_atom_site_aniso_U_23
_atom_site_aniso_U_13
_atom_site_aniso_U_12
Cd1 0.0360(3) 0.0187(2) 0.0386(3) 0.00064(18) -0.00530(17) 0.0000(2)
N1 0.057(3) 0.0187(18) 0.045(2) 0.0003(15) -0.0084(18) 0.0002(18)
C101 0.069(4) 0.023(2) 0.045(3) 0.0005(19) 0.000(2) -0.006(2)
C102 0.094(4) 0.025(3) 0.042(3) -0.001(2) -0.004(3) -0.008(3)
C103 0.114(5) 0.024(3) 0.032(3) -0.0023(19) -0.004(3) -0.011(3)
C104 0.098(5) 0.032(3) 0.065(4) -0.008(2) -0.009(3) 0.023(3)
C105 0.066(4) 0.026(3) 0.066(3) -0.005(2) -0.003(3) 0.004(2)
C106 0.136(5) 0.025(3) 0.056(3) 0.002(2) 0.006(3) 0.001(3)
C107 0.136(6) 0.021(2) 0.046(3) -0.006(2) -0.004(3) -0.010(3)
C108 0.127(6) 0.026(3) 0.052(3) 0.000(2) -0.013(3) -0.004(3)
C109 0.069(3) 0.021(2) 0.026(2) -0.0051(18) -0.004(2) -0.005(2)
C110 0.046(3) 0.039(3) 0.032(2) -0.0022(19) -0.004(2) -0.009(2)
C111 0.056(3) 0.034(3) 0.027(2) -0.0014(18) 0.000(2) 0.014(2)
N2 0.042(2) 0.029(2) 0.044(2) 0.0042(15) -0.0108(18) -0.0064(16)
C201 0.053(3) 0.040(3) 0.050(3) 0.007(2) -0.008(2) -0.016(2)
C202 0.071(4) 0.039(3) 0.059(3) 0.003(2) -0.027(3) -0.015(3)
C203 0.042(3) 0.029(3) 0.111(5) -0.006(3) -0.029(3) 0.004(2)
C204 0.043(3) 0.034(3) 0.102(5) -0.019(3) -0.018(3) 0.005(2)
C205 0.040(3) 0.031(3) 0.063(3) -0.003(2) -0.007(2) 0.002(2)
C206 0.062(4) 0.050(3) 0.125(5) -0.024(3) -0.043(4) 0.008(3)
C207 0.048(3) 0.040(3) 0.047(3) 0.010(2) -0.008(2) -0.006(2)
C208 0.060(4) 0.077(4) 0.155(6) -0.015(4) -0.034(4) -0.010(3)
C209 0.042(3) 0.036(3) 0.034(3) 0.0039(18) -0.011(2) -0.002(2)
C210 0.048(3) 0.076(4) 0.026(3) -0.006(2) -0.005(2) 0.019(3)
C211 0.044(3) 0.086(4) 0.032(3) 0.009(2) -0.001(2) -0.017(3)
N3 0.055(3) 0.039(2) 0.042(2) -0.0014(17) -0.0025(19) 0.003(2)
C301 0.068(4) 0.043(3) 0.053(3) -0.007(2) -0.007(3) -0.001(3)
C302 0.062(4) 0.044(3) 0.052(3) -0.006(2) -0.004(3) 0.003(3)
C303 0.058(3) 0.039(3) 0.048(3) 0.009(2) 0.008(2) 0.012(2)
C304 0.046(3) 0.049(3) 0.047(3) 0.006(2) 0.001(2) -0.001(2)
C305 0.052(3) 0.032(3) 0.046(3) 0.001(2) 0.006(2) -0.001(2)
C306 0.056(3) 0.042(3) 0.071(4) 0.001(3) -0.001(3) 0.003(3)
C307 0.047(3) 0.052(3) 0.079(4) -0.001(3) -0.011(3) 0.002(3)
C308 0.072(4) 0.062(4) 0.087(5) 0.011(3) 0.023(3) 0.015(3)
C309 0.044(3) 0.047(3) 0.053(3) 0.002(2) -0.019(2) 0.003(2)
C310 0.060(3) 0.035(3) 0.057(3) 0.002(2) -0.015(3) -0.005(2)
C311 0.063(4) 0.037(3) 0.058(3) -0.007(2) -0.015(3) 0.010(3)
O10 0.052(2) 0.0369(18) 0.0402(18) -0.0011(13) -0.0018(15) 0.0106(15)
O20 0.039(3) 0.038(3) 0.048(3) 0.000 -0.003(2) 0.000
O30 0.090(7) 0.054(5) 0.106(8) 0.006(5) -0.014(6) 0.012(5)
Cl1 0.051(2) 0.050(2) 0.0500(19) 0.0034(14) -0.0036(13) -0.0131(15)
O1 0.058(5) 0.050(4) 0.079(6) -0.007(4) -0.004(4) 0.005(4)
O2 0.198(8) 0.089(5) 0.075(5) -0.030(4) -0.014(5) 0.003(6)
O3 0.064(4) 0.101(5) 0.152(7) 0.038(5) -0.017(4) -0.018(4)
O4 0.106(7) 0.083(6) 0.141(8) 0.055(6) 0.045(6) -0.013(5)
Cl1' 0.046(4) 0.030(3) 0.035(3) 0.006(2) 0.007(2) 0.005(2)
O1' 0.17(2) 0.056(12) 0.107(17) 0.010(10) 0.063(14) 0.063(13)
O2' 0.089(12) 0.085(11) 0.144(16) -0.040(11) 0.022(11) -0.067(9)
O3' 0.081(9) 0.067(8) 0.067(9) -0.013(7) 0.056(7) -0.005(7)
O4' 0.054(7) 0.089(9) 0.036(6) 0.008(6) 0.003(5) 0.020(6)

loop_
_atom_type_symbol
_atom_type_description
_atom_type_scat_dispersion_real
_atom_type_scat_dispersion_imag
_atom_type_scat_source
C C 0.0033 0.0016 'International Tables Vol C Tables 4.2.6.8 and 6.1.1.4'
H H 0.0000 0.0000 'International Tables Vol C Tables 4.2.6.8 and 6.1.1.4'
N N 0.0061 0.0033 'International Tables Vol C Tables 4.2.6.8 and 6.1.1.4'
O O 0.0106 0.0060 'International Tables Vol C Tables 4.2.6.8 and 6.1.1.4'
Cl Cl 0.1484 0.1585 'International Tables Vol C Tables 4.2.6.8 and 6.1.1.4'
Cd Cd -0.8075 1.2024 'International Tables Vol C Tables 4.2.6.8 and 6.1.1.4'

loop_
_geom_angle_atom_site_label_1
_geom_angle_atom_site_label_2
_geom_angle_atom_site_label_3
_geom_angle
_geom_angle_site_symmetry_1
_geom_angle_site_symmetry_3
_geom_angle_publ_flag
N1 Cd1 N1 180.0(3) . 5 ?
N1 Cd1 N2 89.40(13) . . ?
N1 Cd1 N2 90.60(13) 5 . ?
N1 Cd1 N2 90.60(13) . 5 ?
N1 Cd1 N2 89.40(13) 5 5 ?
N2 Cd1 N2 180.0(3) . 5 ?
N1 Cd1 O10 92.42(12) . 5 ?
N1 Cd1 O10 87.58(12) 5 5 ?
N2 Cd1 O10 89.41(13) . 5 ?
N2 Cd1 O10 90.59(13) 5 5 ?
N1 Cd1 O10 87.58(12) . . ?
N1 Cd1 O10 92.42(12) 5 . ?
N2 Cd1 O10 90.59(13) . . ?
N2 Cd1 O10 89.41(13) 5 . ?
O10 Cd1 O10 180.0(2) 5 . ?
C105 N1 C101 117.5(4) . . ?
C105 N1 Cd1 122.1(3) . . ?
C101 N1 Cd1 119.9(3) . . ?
N1 C101 C102 123.6(5) . . ?
N1 C101 H101 118.2 . . ?
C102 C101 H101 118.2 . . ?
C103 C102 C101 119.4(5) . . ?
C103 C102 H102 120.3 . . ?
C101 C102 H102 120.3 . . ?
C102 C103 C104 117.9(4) . . ?
C102 C103 C106 119.6(6) . . ?
C104 C103 C106 122.5(6) . . ?
C103 C104 C105 119.5(5) . . ?
C103 C104 H104 120.2 . . ?
C105 C104 H104 120.2 . . ?
N1 C105 C104 122.0(6) . . ?
N1 C105 H105 119.0 . . ?
C104 C105 H105 119.0 . . ?
C107 C106 C108 123.2(4) . . ?
C107 C106 C103 111.5(4) . . ?
C108 C106 C103 113.2(4) . . ?
C107 C106 H106 101.7 . . ?
C108 C106 H106 101.7 . . ?
C103 C106 H106 101.7 . . ?
C106 C107 C109 116.7(4) . . ?
C106 C107 H10A 108.1 . . ?
C109 C107 H10A 108.1 . . ?
C106 C107 H10B 108.1 . . ?
C109 C107 H10B 108.1 . . ?
H10A C107 H10B 107.3 . . ?
C106 C108 H10C 109.5 . . ?
C106 C108 H10D 109.5 . . ?
H10C C108 H10D 109.5 . . ?
C106 C108 H10E 109.5 . . ?
H10C C108 H10E 109.5 . . ?
H10D C108 H10E 109.5 . . ?
C110 C109 C111 117.9(4) . . ?
C110 C109 C107 120.2(5) . . ?
C111 C109 C107 121.5(5) . . ?
C109 C110 C111 120.9(4) . 5_545 ?
C109 C110 H110 119.5 . . ?
C111 C110 H110 119.5 5_545 . ?
C110 C111 C109 121.1(4) 5_545 . ?
C110 C111 H111 119.4 5_545 . ?
C109 C111 H111 119.4 . . ?
C201 N2 C205 117.0(4) . . ?
C201 N2 Cd1 121.8(3) . . ?
C205 N2 Cd1 120.9(3) . . ?
N2 C201 C202 122.4(5) . . ?
N2 C201 H201 118.8 . . ?
C202 C201 H201 118.8 . . ?
C203 C202 C201 119.9(5) . . ?
C203 C202 H202 120.0 . . ?
C201 C202 H202 120.0 . . ?
C204 C203 C202 117.2(4) . . ?
C204 C203 C206 118.4(6) . . ?
C202 C203 C206 124.4(6) . . ?
C205 C204 C203 119.9(6) . . ?
C205 C204 H204 120.1 . . ?
C203 C204 H204 120.1 . . ?
N2 C205 C204 123.6(5) . . ?
N2 C205 H205 118.2 . . ?
C204 C205 H205 118.2 . . ?
C208 C206 C207 124.9(5) . . ?
C208 C206 C203 113.8(4) . . ?
C207 C206 C203 110.7(4) . . ?
C208 C206 H206 100.9 . . ?
C207 C206 H206 100.9 . . ?
C203 C206 H206 100.9 . . ?
C206 C207 C209 113.7(4) . . ?
C206 C207 H20A 108.8 . . ?
C209 C207 H20A 108.8 . . ?
C206 C207 H20B 108.8 . . ?
C209 C207 H20B 108.8 . . ?
H20A C207 H20B 107.7 . . ?
C206 C208 H20C 109.5 . . ?
C206 C208 H20D 109.5 . . ?
H20C C208 H20D 109.5 . . ?
C206 C208 H20E 109.5 . . ?
H20C C208 H20E 109.5 . . ?
H20D C208 H20E 109.5 . . ?
C211 C209 C210 117.8(4) . . ?
C211 C209 C207 121.5(5) . . ?
C210 C209 C207 120.6(4) . . ?
C209 C210 C211 121.5(4) . 2_454 ?
C209 C210 H210 119.2 . . ?
C211 C210 H210 119.2 2_454 . ?
C209 C211 C210 120.6(5) . 2_454 ?
C209 C211 H211 119.7 . . ?
C210 C211 H211 119.7 2_454 . ?
C301 N3 C305 116.5(4) . . ?
N3 C301 C302 124.4(5) . . ?
N3 C301 H301 117.8 . . ?
C302 C301 H301 117.8 . . ?
C301 C302 C303 119.6(5) . . ?
C301 C302 H302 120.2 . . ?
C303 C302 H302 120.2 . . ?
C302 C303 C304 117.1(5) . . ?
C302 C303 C306 120.4(5) . . ?
C304 C303 C306 122.5(5) . . ?
C305 C304 C303 119.1(5) . . ?
C305 C304 H304 120.4 . . ?
C303 C304 H304 120.4 . . ?
N3 C305 C304 123.4(5) . . ?
N3 C305 H305 118.3 . . ?
C304 C305 H305 118.3 . . ?
C303 C306 C307 113.9(5) . . ?
C303 C306 C308 110.9(5) . . ?
C307 C306 C308 110.0(5) . . ?
C303 C306 H306 107.3 . . ?
C307 C306 H306 107.3 . . ?
C308 C306 H306 107.3 . . ?
C309 C307 C306 114.3(4) . . ?
C309 C307 H30A 108.7 . . ?
C306 C307 H30A 108.7 . . ?
C309 C307 H30B 108.7 . . ?
C306 C307 H30B 108.7 . . ?
H30A C307 H30B 107.6 . . ?
C306 C308 H30C 109.5 . . ?
C306 C308 H30D 109.5 . . ?
H30C C308 H30D 109.5 . . ?
C306 C308 H30E 109.5 . . ?
H30C C308 H30E 109.5 . . ?
H30D C308 H30E 109.5 . . ?
C311 C309 C310 117.1(5) . . ?
C311 C309 C307 121.7(5) . . ?
C310 C309 C307 121.2(5) . . ?
C311 C310 C309 120.8(5) 7_546 . ?
C311 C310 H310 119.6 7_546 . ?
C309 C310 H310 119.6 . . ?
C310 C311 C309 122.0(5) 7_546 . ?
C310 C311 H311 119.0 7_546 . ?
C309 C311 H311 119.0 . . ?
Cd1 O10 H1O 126.2 . . ?
Cd1 O10 H2O 126.0 . . ?
H1O O10 H2O 106.3 . . ?
H3O O30 H4O 106.4 . . ?
O2 Cl1 O1 112.8 . . ?
O2 Cl1 O4 111.9 . . ?
O1 Cl1 O4 108.3 . . ?
O2 Cl1 O3 108.6 . . ?
O1 Cl1 O3 109.6 . . ?
O4 Cl1 O3 105.4 . . ?
O2' Cl1' O1' 112.8 . . ?
O2' Cl1' O4' 111.8 . . ?
O1' Cl1' O4' 108.3 . . ?
O2' Cl1' O3' 108.6 . . ?
O1' Cl1' O3' 109.6 . . ?
O4' Cl1' O3' 105.4 . . ?

loop_
_geom_bond_atom_site_label_1
_geom_bond_atom_site_label_2
_geom_bond_distance
_geom_bond_site_symmetry_2
_geom_bond_publ_flag
Cd1 N1 2.324(3) . ?
Cd1 N1 2.324(3) 5 ?
Cd1 N2 2.329(4) . ?
Cd1 N2 2.329(4) 5 ?
Cd1 O10 2.376(3) 5 ?
Cd1 O10 2.376(3) . ?
N1 C105 1.338(6) . ?
N1 C101 1.340(6) . ?
C101 C102 1.379(6) . ?
C101 H101 0.9500 . ?
C102 C103 1.373(8) . ?
C102 H102 0.9500 . ?
C103 C104 1.388(8) . ?
C103 C106 1.507(3) . ?
C104 C105 1.401(7) . ?
C104 H104 0.9500 . ?
C105 H105 0.9500 . ?
C106 C107 1.492(3) . ?
C106 C108 1.493(3) . ?
C106 H106 1.0000 . ?
C107 C109 1.498(6) . ?
C107 H10A 0.9900 . ?
C107 H10B 0.9900 . ?
C108 H10C 0.9800 . ?
C108 H10D 0.9800 . ?
C108 H10E 0.9800 . ?
C109 C110 1.381(7) . ?
C109 C111 1.385(7) . ?
C110 C111 1.383(6) 5_545 ?
C110 H110 0.9500 . ?
C111 C110 1.383(6) 5_545 ?
C111 H111 0.9500 . ?
N2 C201 1.339(6) . ?
N2 C205 1.347(6) . ?
C201 C202 1.386(7) . ?
C201 H201 0.9500 . ?
C202 C203 1.385(8) . ?
C202 H202 0.9500 . ?
C203 C204 1.381(8) . ?
C203 C206 1.508(3) . ?
C204 C205 1.362(7) . ?
C204 H204 0.9500 . ?
C205 H205 0.9500 . ?
C206 C208 1.491(3) . ?
C206 C207 1.501(3) . ?
C206 H206 1.0000 . ?
C207 C209 1.509(6) . ?
C207 H20A 0.9900 . ?
C207 H20B 0.9900 . ?
C208 H20C 0.9800 . ?
C208 H20D 0.9800 . ?
C208 H20E 0.9800 . ?
C209 C211 1.373(6) . ?
C209 C210 1.375(7) . ?
C210 C211 1.382(7) 2_454 ?
C210 H210 0.9500 . ?
C211 C210 1.382(7) 2_454 ?
C211 H211 0.9500 . ?
N3 C301 1.334(6) . ?
N3 C305 1.335(6) . ?
C301 C302 1.367(7) . ?
C301 H301 0.9500 . ?
C302 C303 1.371(7) . ?
C302 H302 0.9500 . ?
C303 C304 1.409(7) . ?
C303 C306 1.513(7) . ?
C304 C305 1.377(7) . ?
C304 H304 0.9500 . ?
C305 H305 0.9500 . ?
C306 C307 1.527(8) . ?
C306 C308 1.540(8) . ?
C306 H306 1.0000 . ?
C307 C309 1.521(8) . ?
C307 H30A 0.9900 . ?
C307 H30B 0.9900 . ?
C308 H30C 0.9800 . ?
C308 H30D 0.9800 . ?
C308 H30E 0.9800 . ?
C309 C311 1.385(7) . ?
C309 C310 1.391(7) . ?
C310 C311 1.379(8) 7_546 ?
C310 H310 0.9500 . ?
C311 C310 1.379(8) 7_546 ?
C311 H311 0.9500 . ?
O10 H1O 0.8597 . ?
O10 H2O 0.8389 . ?
O20 H5O 0.8574 . ?
O30 H3O 0.8596 . ?
O30 H4O 0.8387 . ?
Cl1 O2 1.3836 . ?
Cl1 O1 1.3983 . ?
Cl1 O4 1.4033 . ?
Cl1 O3 1.4129 . ?
Cl1' O2' 1.3840 . ?
Cl1' O1' 1.3981 . ?
Cl1' O4' 1.4033 . ?
Cl1' O3' 1.4127 . ?

loop_
_geom_hbond_atom_site_label_D
_geom_hbond_atom_site_label_H
_geom_hbond_atom_site_label_A
_geom_hbond_distance_DH
_geom_hbond_distance_HA
_geom_hbond_distance_DA
_geom_hbond_angle_DHA
_geom_hbond_site_symmetry_A
O10 H1O O20 0.86 1.94 2.802(4) 177.3 .
O10 H2O O30 0.84 2.14 2.766(10) 131.1 .
O20 H5O N3 0.86 1.92 2.758(5) 167.3 .
